data_4333483
loop_
_publ_author_name
'Stork, Jay R.'
'Thoi, Van S.'
'Cohen, Seth M.'

_publ_section_title
;
 Rare Examples of Transition-Metal&#x2212;Main-Group Metal Heterometallic
 Metal&#x2212;Organic Frameworks from Gallium and Indium Dipyrrinato
 Complexes and Silver Salts:&#x00A0; Synthesis and Framework Variability
;
_journal_issue 26
_journal_name_full 'Inorganic Chemistry'
_journal_page_first 11213
_journal_page_last 11223
_journal_paper_doi 10.1021/ic7016159
_journal_volume 46
_journal_year 2007
_chemical_formula_moiety 'C42 H30 Ag Ga N9, F6 P'
_chemical_formula_sum 'C42 H30 Ag F6 Ga N9 P'
_chemical_formula_weight 983.31
_chemical_name_common MOF-Ga/AgPF~6~-1d
_chemical_name_systematic
; 
 ? 
;
_space_group_IT_number 60
_symmetry_cell_setting orthorhombic
_symmetry_space_group_name_Hall '-P 2n 2ab'
_symmetry_space_group_name_H-M 'P b c n'
_atom_sites_solution_hydrogens geom
_atom_sites_solution_primary direct
_atom_sites_solution_secondary difmap
_audit_creation_method SHELXL-97
_cell_angle_alpha 90.00
_cell_angle_beta 90.00
_cell_angle_gamma 90.00
_cell_formula_units_Z 8
_cell_length_a 27.172(18)
_cell_length_b 12.563(8)
_cell_length_c 33.70(2)
_cell_measurement_reflns_used 971
_cell_measurement_temperature 100(2)
_cell_measurement_theta_max 24.9
_cell_measurement_theta_min 2.84
_cell_volume 11504(13)
_computing_cell_refinement SMART
_computing_data_collection 'SMART 5.054 (Bruker, 2003)'
_computing_data_reduction 'SAINT 6.45A (Bruker, 2003)'
_computing_molecular_graphics 'SHELXTL 5.1 (Sheldrick, 1994)'
_computing_publication_material SHELXL97
_computing_structure_refinement 'SHELXL97 (Sheldrick, 1997)'
_computing_structure_solution 'SHELXS97 (Sheldrick, 1990)'
_diffrn_ambient_temperature 100(2)
_diffrn_detector_area_resol_mean 8.3
_diffrn_measured_fraction_theta_full 0.998
_diffrn_measured_fraction_theta_max 0.998
_diffrn_measurement_device_type 'Bruker APEX'
_diffrn_measurement_method \w
_diffrn_radiation_monochromator graphite
_diffrn_radiation_source 'fine-focus sealed tube'
_diffrn_radiation_type MoK\a
_diffrn_radiation_wavelength 0.71073
_diffrn_reflns_av_R_equivalents 0.0890
_diffrn_reflns_av_sigmaI/netI 0.0628
_diffrn_reflns_limit_h_max 33
_diffrn_reflns_limit_h_min -33
_diffrn_reflns_limit_k_max 15
_diffrn_reflns_limit_k_min -15
_diffrn_reflns_limit_l_max 42
_diffrn_reflns_limit_l_min -42
_diffrn_reflns_number 69660
_diffrn_reflns_theta_full 26.37
_diffrn_reflns_theta_max 26.37
_diffrn_reflns_theta_min 1.42
_diffrn_standards_number 0
_exptl_absorpt_coefficient_mu 0.887
_exptl_absorpt_correction_T_max 0.91306
_exptl_absorpt_correction_T_min 0.70640
_exptl_absorpt_correction_type multi-scan
_exptl_absorpt_process_details 'SADABS 2.10 (Sheldrick, 2004)'
_exptl_crystal_colour red
_exptl_crystal_density_diffrn 1.135
_exptl_crystal_density_method 'not measured'
_exptl_crystal_description plate
_exptl_crystal_F_000 3936
_exptl_crystal_size_max 0.45
_exptl_crystal_size_mid 0.33
_exptl_crystal_size_min 0.13
_platon_squeeze_details
;
;
_refine_diff_density_max 1.272
_refine_diff_density_min -1.076
_refine_diff_density_rms 0.097
_refine_ls_extinction_method none
_refine_ls_goodness_of_fit_ref 0.977
_refine_ls_hydrogen_treatment constr
_refine_ls_matrix_type full
_refine_ls_number_parameters 569
_refine_ls_number_reflns 11739
_refine_ls_number_restraints 63
_refine_ls_restrained_S_all 0.982
_refine_ls_R_factor_all 0.1084
_refine_ls_R_factor_gt 0.0713
_refine_ls_shift/su_max 0.002
_refine_ls_shift/su_mean 0.000
_refine_ls_structure_factor_coef Fsqd
_refine_ls_weighting_details 'calc w=1/[\s^2^(Fo^2^)+(0.1187P)^2^] where P=(Fo^2^+2Fc^2^)/3'
_refine_ls_weighting_scheme calc
_refine_ls_wR_factor_gt 0.1875
_refine_ls_wR_factor_ref 0.2013
_reflns_number_gt 6815
_reflns_number_total 11739
_reflns_threshold_expression I>2\s(I)
_cod_data_source_file ic7016159sup1.cif
_cod_data_source_block jrs135-sqz
_cod_original_cell_volume 11505(13)
_cod_database_code 4333483

loop_
_symmetry_equiv_pos_as_xyz
'x, y, z'
'-x+1/2, -y+1/2, z+1/2'
'-x, y, -z+1/2'
'x+1/2, -y+1/2, -z'
'-x, -y, -z'
'x-1/2, y-1/2, -z-1/2'
'x, -y, z-1/2'
'-x-1/2, y-1/2, z'

loop_
_atom_site_label
_atom_site_type_symbol
_atom_site_fract_x
_atom_site_fract_y
_atom_site_fract_z
_atom_site_U_iso_or_equiv
_atom_site_adp_type
_atom_site_occupancy
_atom_site_symmetry_multiplicity
_atom_site_calc_flag
_atom_site_refinement_flags
_atom_site_disorder_assembly
_atom_site_disorder_group
Ag1 Ag 0.719690(17) 0.26191(5) 0.363267(13) 0.0686(2) Uani 1 1 d . . .
Ga1 Ga 0.566351(19) 0.01180(4) 0.615103(16) 0.03977(17) Uani 1 1 d . . .
C1 C 0.52950(18) -0.1058(4) 0.54225(15) 0.0430(12) Uani 1 1 d . . .
H1 H 0.5074 -0.1471 0.5577 0.052 Uiso 1 1 calc R . .
C2 C 0.53464(19) -0.1135(5) 0.50075(16) 0.0507(14) Uani 1 1 d . . .
H2 H 0.5168 -0.1599 0.4837 0.061 Uiso 1 1 calc R . .
C3 C 0.56970(18) -0.0423(5) 0.48943(16) 0.0502(14) Uani 1 1 d . . .
H3 H 0.5810 -0.0299 0.4632 0.060 Uiso 1 1 calc R . .
C4 C 0.58614(18) 0.0097(4) 0.52430(15) 0.0440(13) Uani 1 1 d . . .
C5 C 0.62412(17) 0.0848(4) 0.52736(14) 0.0420(12) Uani 1 1 d . . .
C6 C 0.64417(18) 0.1262(4) 0.56276(15) 0.0458(12) Uani 1 1 d . . .
C7 C 0.6830(2) 0.1984(5) 0.5666(2) 0.0687(18) Uani 1 1 d . . .
H7 H 0.7005 0.2315 0.5455 0.082 Uiso 1 1 calc R . .
C8 C 0.6910(3) 0.2124(6) 0.6057(2) 0.082(2) Uani 1 1 d . . .
H8 H 0.7164 0.2536 0.6174 0.098 Uiso 1 1 calc R . .
C9 C 0.6544(2) 0.1545(6) 0.62603(19) 0.0678(18) Uani 1 1 d . . .
H9 H 0.6500 0.1545 0.6540 0.081 Uiso 1 1 calc R . .
C10 C 0.64523(19) 0.1246(4) 0.49020(15) 0.0500(13) Uani 1 1 d . . .
C11 C 0.69413(18) 0.0997(5) 0.47942(16) 0.0542(14) Uani 1 1 d . . .
H11 H 0.7137 0.0555 0.4960 0.065 Uiso 1 1 calc R . .
C12 C 0.7132(2) 0.1400(5) 0.44474(16) 0.0525(14) Uani 1 1 d . . .
H12 H 0.7459 0.1215 0.4375 0.063 Uiso 1 1 calc R . .
C13 C 0.6417(2) 0.2293(4) 0.43030(17) 0.0520(14) Uani 1 1 d . . .
H13 H 0.6235 0.2759 0.4136 0.062 Uiso 1 1 calc R . .
C14 C 0.6190(2) 0.1893(5) 0.46419(15) 0.0527(14) Uani 1 1 d . . .
H14 H 0.5855 0.2061 0.4696 0.063 Uiso 1 1 calc R . .
C15 C 0.5509(2) 0.1425(5) 0.69050(17) 0.0562(15) Uani 1 1 d . . .
H15 H 0.5314 0.1927 0.6765 0.067 Uiso 1 1 calc R . .
C16 C 0.5606(2) 0.1472(6) 0.73114(18) 0.0663(18) Uani 1 1 d . . .
H16 H 0.5492 0.1997 0.7492 0.080 Uiso 1 1 calc R . .
C17 C 0.5892(2) 0.0628(5) 0.73962(17) 0.0687(18) Uani 1 1 d . . .
H17 H 0.6013 0.0440 0.7651 0.082 Uiso 1 1 calc R . .
C18 C 0.59794(18) 0.0069(4) 0.70370(14) 0.0454(13) Uani 1 1 d . . .
C19 C 0.6252(2) -0.0845(5) 0.69829(15) 0.0518(14) Uani 1 1 d . . .
C20 C 0.63303(19) -0.1410(4) 0.66280(15) 0.0501(13) Uani 1 1 d . . .
C21 C 0.6639(2) -0.2295(5) 0.6570(2) 0.0710(19) Uani 1 1 d . . .
H21 H 0.6834 -0.2636 0.6767 0.085 Uiso 1 1 calc R . .
C22 C 0.6605(2) -0.2575(5) 0.6178(2) 0.0700(19) Uani 1 1 d . . .
H22 H 0.6770 -0.3143 0.6048 0.084 Uiso 1 1 calc R . .
C23 C 0.6278(2) -0.1853(5) 0.60108(16) 0.0566(15) Uani 1 1 d . . .
H23 H 0.6186 -0.1856 0.5739 0.068 Uiso 1 1 calc R . .
C24 C 0.6505(3) -0.1265(5) 0.73473(17) 0.0653(17) Uani 1 1 d . . .
C25 C 0.6383(3) -0.2241(6) 0.7491(2) 0.092(3) Uani 1 1 d . . .
H25 H 0.6150 -0.2673 0.7357 0.110 Uiso 1 1 calc R . .
C26 C 0.6610(3) -0.2600(6) 0.7843(2) 0.091(3) Uani 1 1 d . . .
H26 H 0.6527 -0.3286 0.7941 0.109 Uiso 1 1 calc R . .
C27 C 0.7057(3) -0.1066(7) 0.78978(18) 0.079(2) Uani 1 1 d . . .
H27 H 0.7293 -0.0655 0.8038 0.094 Uiso 1 1 calc R . .
C28 C 0.6853(2) -0.0642(5) 0.75473(16) 0.0612(16) Uani 1 1 d . . .
H28 H 0.6948 0.0039 0.7451 0.073 Uiso 1 1 calc R . .
C29 C 0.5047(2) -0.1779(4) 0.64238(16) 0.0505(14) Uani 1 1 d . . .
H29 H 0.5329 -0.2228 0.6426 0.061 Uiso 1 1 calc R . .
C30 C 0.4577(2) -0.2098(5) 0.65449(19) 0.0610(16) Uani 1 1 d . . .
H30 H 0.4482 -0.2783 0.6637 0.073 Uiso 1 1 calc R . .
C31 C 0.4280(2) -0.1216(5) 0.65038(17) 0.0570(15) Uani 1 1 d . . .
H31 H 0.3939 -0.1177 0.6565 0.068 Uiso 1 1 calc R . .
C32 C 0.45729(18) -0.0384(4) 0.63555(15) 0.0451(13) Uani 1 1 d . . .
C33 C 0.44175(19) 0.0669(4) 0.62643(14) 0.0452(13) Uani 1 1 d . . .
C34 C 0.47104(18) 0.1485(4) 0.61087(14) 0.0430(12) Uani 1 1 d . . .
C35 C 0.4552(2) 0.2509(4) 0.59979(16) 0.0506(14) Uani 1 1 d . . .
H35 H 0.4226 0.2777 0.6014 0.061 Uiso 1 1 calc R . .
C36 C 0.4952(2) 0.3038(5) 0.58651(17) 0.0606(16) Uani 1 1 d . . .
H36 H 0.4960 0.3749 0.5770 0.073 Uiso 1 1 calc R . .
C37 C 0.5352(2) 0.2343(4) 0.58945(16) 0.0472(13) Uani 1 1 d . . .
H37 H 0.5679 0.2520 0.5820 0.057 Uiso 1 1 calc R . .
C38 C 0.3898(2) 0.0924(5) 0.63345(15) 0.0520(14) Uani 1 1 d . . .
C39 C 0.37634(19) 0.1652(4) 0.66219(14) 0.0440(12) Uani 1 1 d . . .
H39 H 0.4005 0.1970 0.6787 0.053 Uiso 1 1 calc R . .
C40 C 0.32680(19) 0.1913(5) 0.66666(15) 0.0480(13) Uani 1 1 d . . .
H40 H 0.3180 0.2402 0.6869 0.058 Uiso 1 1 calc R . .
C41 C 0.3045(2) 0.0781(5) 0.61711(17) 0.0556(14) Uani 1 1 d . . .
H41 H 0.2794 0.0458 0.6016 0.067 Uiso 1 1 calc R . .
C42 C 0.35327(18) 0.0467(5) 0.61050(15) 0.0490(13) Uani 1 1 d . . .
H42 H 0.3610 -0.0047 0.5908 0.059 Uiso 1 1 calc R . .
N1 N 0.56028(14) -0.0320(4) 0.55682(12) 0.0427(10) Uani 1 1 d . . .
N2 N 0.62736(15) 0.1004(3) 0.60069(12) 0.0466(10) Uani 1 1 d . . .
N3 N 0.68712(17) 0.2054(4) 0.42041(14) 0.0553(12) Uani 1 1 d . . .
N4 N 0.57274(14) 0.0582(4) 0.67378(12) 0.0447(10) Uani 1 1 d . . .
N5 N 0.61116(14) -0.1162(3) 0.62724(11) 0.0416(10) Uani 1 1 d . . .
N6 N 0.6933(2) -0.2023(5) 0.80422(15) 0.0749(17) Uani 1 1 d . . .
N7 N 0.50511(14) -0.0767(3) 0.63045(12) 0.0421(10) Uani 1 1 d . . .
N8 N 0.52183(14) 0.1411(3) 0.60393(12) 0.0428(10) Uani 1 1 d . . .
N9 N 0.29112(15) 0.1509(4) 0.64393(12) 0.0443(11) Uani 1 1 d . . .
P1 P 0.65642(19) 0.5285(4) 0.37570(16) 0.0446(13) Uani 0.540(9) 1 d PD A 1
F1 F 0.6505(3) 0.4176(6) 0.3613(3) 0.073(2) Uani 0.540(9) 1 d PD A 1
F2 F 0.7029(3) 0.5446(8) 0.3496(3) 0.090(3) Uani 0.540(9) 1 d PD A 1
F3 F 0.6644(3) 0.6343(5) 0.3982(2) 0.073(2) Uani 0.540(9) 1 d PD A 1
F4 F 0.6092(3) 0.5092(8) 0.4045(2) 0.090(3) Uani 0.540(9) 1 d PD A 1
F5 F 0.6888(6) 0.4953(13) 0.4174(5) 0.224(6) Uani 0.540(9) 1 d PD A 1
F6 F 0.6231(7) 0.5776(16) 0.3445(6) 0.224(6) Uani 0.540(9) 1 d PD A 1
P2 P 0.6583(4) 0.5114(7) 0.3649(3) 0.105(4) Uani 0.460(9) 1 d PDU A 2
F7 F 0.6303(7) 0.4124(10) 0.3552(4) 0.156(6) Uani 0.460(9) 1 d PDU A 2
F8 F 0.6815(8) 0.5054(18) 0.3248(6) 0.292(11) Uani 0.460(9) 1 d PDU A 2
F9 F 0.6969(7) 0.5876(11) 0.3784(5) 0.156(6) Uani 0.460(9) 1 d PDU A 2
F10 F 0.6206(8) 0.534(2) 0.4018(6) 0.292(11) Uani 0.460(9) 1 d PDU A 2
F11 F 0.6887(2) 0.4534(5) 0.4029(2) 0.0507(19) Uani 0.460(9) 1 d PDU A 2
F12 F 0.6217(3) 0.5860(7) 0.3447(3) 0.0507(19) Uani 0.460(9) 1 d PDU A 2

loop_
_atom_site_aniso_label
_atom_site_aniso_U_11
_atom_site_aniso_U_22
_atom_site_aniso_U_33
_atom_site_aniso_U_23
_atom_site_aniso_U_13
_atom_site_aniso_U_12
Ag1 0.0593(3) 0.1114(5) 0.0351(3) -0.0131(2) 0.0042(2) -0.0430(3)
Ga1 0.0330(3) 0.0542(4) 0.0321(3) 0.0058(3) -0.0014(2) 0.0081(2)
C1 0.040(3) 0.049(3) 0.041(3) 0.002(2) -0.006(2) 0.007(2)
C2 0.046(3) 0.057(4) 0.049(3) 0.002(3) -0.007(3) 0.015(3)
C3 0.044(3) 0.067(4) 0.040(3) 0.006(3) 0.004(2) 0.015(3)
C4 0.039(3) 0.054(3) 0.038(3) 0.004(2) 0.000(2) 0.015(2)
C5 0.036(3) 0.051(3) 0.039(3) 0.008(2) 0.005(2) 0.013(2)
C6 0.040(3) 0.056(3) 0.042(3) 0.002(3) 0.008(2) 0.005(2)
C7 0.066(4) 0.076(4) 0.065(4) -0.014(3) 0.030(3) -0.023(3)
C8 0.090(5) 0.100(5) 0.056(4) -0.023(4) 0.018(4) -0.047(4)
C9 0.065(4) 0.083(5) 0.056(4) -0.017(3) 0.009(3) -0.019(4)
C10 0.045(3) 0.065(4) 0.041(3) 0.005(3) 0.006(2) 0.008(3)
C11 0.037(3) 0.079(4) 0.046(3) -0.005(3) -0.004(2) 0.014(3)
C12 0.048(3) 0.072(4) 0.037(3) -0.002(3) 0.004(2) 0.003(3)
C13 0.046(3) 0.061(4) 0.050(3) 0.014(3) 0.000(3) 0.003(3)
C14 0.044(3) 0.074(4) 0.040(3) 0.012(3) 0.006(2) 0.014(3)
C15 0.049(3) 0.072(4) 0.048(3) -0.009(3) -0.002(3) 0.019(3)
C16 0.059(4) 0.092(5) 0.047(4) -0.012(3) 0.007(3) 0.025(3)
C17 0.078(4) 0.097(5) 0.031(3) 0.003(3) 0.002(3) 0.016(4)
C18 0.046(3) 0.062(4) 0.028(3) 0.009(2) -0.004(2) 0.004(3)
C19 0.066(4) 0.060(4) 0.029(3) 0.006(3) -0.007(3) 0.007(3)
C20 0.053(3) 0.057(3) 0.041(3) 0.003(3) -0.011(2) 0.011(3)
C21 0.078(4) 0.071(4) 0.064(4) -0.007(3) -0.031(4) 0.029(3)
C22 0.073(4) 0.062(4) 0.074(5) -0.017(3) -0.027(4) 0.031(3)
C23 0.060(4) 0.073(4) 0.037(3) -0.004(3) -0.016(3) 0.017(3)
C24 0.094(5) 0.062(4) 0.039(3) 0.006(3) -0.014(3) 0.024(4)
C25 0.158(8) 0.071(5) 0.045(4) 0.008(4) -0.034(4) -0.015(5)
C26 0.156(8) 0.076(5) 0.042(4) 0.017(4) -0.026(5) 0.018(5)
C27 0.087(5) 0.108(6) 0.041(4) -0.013(4) -0.015(3) 0.034(4)
C28 0.076(4) 0.069(4) 0.039(3) -0.009(3) -0.021(3) 0.020(3)
C29 0.050(3) 0.047(3) 0.055(4) 0.009(3) 0.008(3) 0.010(3)
C30 0.046(3) 0.065(4) 0.072(4) 0.029(3) 0.006(3) 0.006(3)
C31 0.040(3) 0.075(4) 0.056(4) 0.023(3) 0.011(3) 0.000(3)
C32 0.034(3) 0.053(3) 0.049(3) 0.011(3) 0.001(2) 0.009(2)
C33 0.051(3) 0.051(3) 0.034(3) 0.002(2) -0.002(2) 0.015(3)
C34 0.045(3) 0.052(3) 0.032(3) 0.005(2) -0.004(2) 0.004(2)
C35 0.042(3) 0.066(4) 0.045(3) 0.012(3) 0.002(2) 0.018(3)
C36 0.070(4) 0.058(4) 0.053(4) 0.013(3) 0.007(3) 0.020(3)
C37 0.055(3) 0.044(3) 0.042(3) 0.005(2) 0.003(2) 0.004(2)
C38 0.051(3) 0.067(4) 0.038(3) 0.009(3) -0.003(2) 0.021(3)
C39 0.048(3) 0.051(3) 0.032(3) 0.003(2) -0.007(2) 0.002(2)
C40 0.044(3) 0.063(4) 0.037(3) 0.000(3) -0.003(2) 0.012(3)
C41 0.045(3) 0.071(4) 0.051(3) -0.016(3) -0.001(3) 0.006(3)
C42 0.034(3) 0.074(4) 0.040(3) -0.011(3) 0.001(2) 0.014(3)
N1 0.035(2) 0.061(3) 0.032(2) 0.014(2) 0.0022(17) 0.011(2)
N2 0.043(2) 0.057(3) 0.040(2) 0.000(2) 0.002(2) 0.001(2)
N3 0.051(3) 0.071(3) 0.044(3) -0.006(2) 0.008(2) -0.012(2)
N4 0.044(2) 0.063(3) 0.027(2) -0.006(2) 0.0037(18) 0.009(2)
N5 0.041(2) 0.059(3) 0.025(2) 0.0001(19) -0.0079(17) 0.012(2)
N6 0.112(5) 0.073(4) 0.040(3) 0.007(3) -0.016(3) 0.041(3)
N7 0.034(2) 0.054(3) 0.039(2) 0.007(2) 0.0033(18) 0.0047(19)
N8 0.031(2) 0.059(3) 0.038(2) 0.006(2) 0.0009(18) 0.0062(19)
N9 0.038(2) 0.063(3) 0.033(2) 0.001(2) -0.0031(18) 0.002(2)
P1 0.049(2) 0.043(3) 0.042(2) -0.008(2) -0.0070(15) 0.0169(18)
F1 0.088(4) 0.055(3) 0.076(4) -0.016(3) -0.010(3) 0.015(3)
F2 0.071(4) 0.127(5) 0.071(4) 0.035(4) 0.026(3) 0.033(3)
F3 0.088(4) 0.055(3) 0.076(4) -0.016(3) -0.010(3) 0.015(3)
F4 0.071(4) 0.127(5) 0.071(4) 0.035(4) 0.026(3) 0.033(3)
F5 0.248(15) 0.164(10) 0.261(15) -0.058(10) -0.028(12) 0.025(10)
F6 0.248(15) 0.164(10) 0.261(15) -0.058(10) -0.028(12) 0.025(10)
P2 0.113(7) 0.066(4) 0.136(9) -0.056(5) -0.053(6) 0.030(4)
F7 0.232(15) 0.117(7) 0.120(8) 0.009(6) -0.069(8) -0.066(8)
F8 0.30(2) 0.29(2) 0.29(2) -0.187(17) 0.079(16) -0.047(16)
F9 0.232(15) 0.117(7) 0.120(8) 0.009(6) -0.069(8) -0.066(8)
F10 0.30(2) 0.29(2) 0.29(2) -0.187(17) 0.079(16) -0.047(16)
F11 0.050(3) 0.036(3) 0.066(4) 0.018(2) -0.017(3) 0.013(2)
F12 0.050(3) 0.036(3) 0.066(4) 0.018(2) -0.017(3) 0.013(2)

loop_
_atom_type_symbol
_atom_type_description
_atom_type_scat_dispersion_real
_atom_type_scat_dispersion_imag
_atom_type_scat_source
C C 0.0033 0.0016 'International Tables Vol C Tables 4.2.6.8 and 6.1.1.4'
H H 0.0000 0.0000 'International Tables Vol C Tables 4.2.6.8 and 6.1.1.4'
N N 0.0061 0.0033 'International Tables Vol C Tables 4.2.6.8 and 6.1.1.4'
F F 0.0171 0.0103 'International Tables Vol C Tables 4.2.6.8 and 6.1.1.4'
P P 0.1023 0.0942 'International Tables Vol C Tables 4.2.6.8 and 6.1.1.4'
Ag Ag -0.8971 1.1015 'International Tables Vol C Tables 4.2.6.8 and 6.1.1.4'
Ga Ga 0.2307 1.6083 'International Tables Vol C Tables 4.2.6.8 and 6.1.1.4'

loop_
_geom_angle_atom_site_label_1
_geom_angle_atom_site_label_2
_geom_angle_atom_site_label_3
_geom_angle
_geom_angle_site_symmetry_1
_geom_angle_site_symmetry_3
N3 Ag1 N9 126.23(16) . 4_556
N3 Ag1 N6 122.13(19) . 7
N9 Ag1 N6 110.10(18) 4_556 7
N1 Ga1 N2 89.07(17) . .
N1 Ga1 N5 91.61(15) . .
N2 Ga1 N5 89.61(18) . .
N1 Ga1 N8 89.40(16) . .
N2 Ga1 N8 90.18(17) . .
N5 Ga1 N8 178.96(16) . .
N1 Ga1 N7 91.75(16) . .
N2 Ga1 N7 179.18(17) . .
N5 Ga1 N7 90.34(17) . .
N8 Ga1 N7 89.86(17) . .
N1 Ga1 N4 179.21(18) . .
N2 Ga1 N4 90.33(17) . .
N5 Ga1 N4 88.89(16) . .
N8 Ga1 N4 90.10(17) . .
N7 Ga1 N4 88.85(17) . .
N1 C1 C2 110.4(5) . .
N1 C1 H1 124.8 . .
C2 C1 H1 124.8 . .
C3 C2 C1 107.6(5) . .
C3 C2 H2 126.2 . .
C1 C2 H2 126.2 . .
C2 C3 C4 106.9(5) . .
C2 C3 H3 126.5 . .
C4 C3 H3 126.5 . .
C5 C4 N1 124.2(5) . .
C5 C4 C3 127.1(5) . .
N1 C4 C3 108.5(5) . .
C4 C5 C6 126.5(5) . .
C4 C5 C10 117.1(5) . .
C6 C5 C10 116.4(5) . .
N2 C6 C7 108.3(5) . .
N2 C6 C5 124.2(5) . .
C7 C6 C5 127.5(5) . .
C8 C7 C6 107.2(5) . .
C8 C7 H7 126.4 . .
C6 C7 H7 126.4 . .
C7 C8 C9 107.1(6) . .
C7 C8 H8 126.4 . .
C9 C8 H8 126.4 . .
N2 C9 C8 110.2(6) . .
N2 C9 H9 124.9 . .
C8 C9 H9 124.9 . .
C14 C10 C11 116.7(5) . .
C14 C10 C5 122.4(5) . .
C11 C10 C5 120.8(5) . .
C12 C11 C10 119.4(5) . .
C12 C11 H11 120.3 . .
C10 C11 H11 120.3 . .
N3 C12 C11 122.6(5) . .
N3 C12 H12 118.7 . .
C11 C12 H12 118.7 . .
N3 C13 C14 122.9(5) . .
N3 C13 H13 118.6 . .
C14 C13 H13 118.6 . .
C10 C14 C13 120.0(5) . .
C10 C14 H14 120.0 . .
C13 C14 H14 120.0 . .
N4 C15 C16 111.3(5) . .
N4 C15 H15 124.3 . .
C16 C15 H15 124.3 . .
C17 C16 C15 106.5(5) . .
C17 C16 H16 126.8 . .
C15 C16 H16 126.8 . .
C16 C17 C18 107.8(5) . .
C16 C17 H17 126.1 . .
C18 C17 H17 126.1 . .
C19 C18 N4 124.0(5) . .
C19 C18 C17 128.0(5) . .
N4 C18 C17 108.0(5) . .
C18 C19 C20 127.9(5) . .
C18 C19 C24 115.5(5) . .
C20 C19 C24 116.6(5) . .
N5 C20 C21 108.5(5) . .
N5 C20 C19 124.2(5) . .
C21 C20 C19 127.4(5) . .
C22 C21 C20 107.2(5) . .
C22 C21 H21 126.4 . .
C20 C21 H21 126.4 . .
C21 C22 C23 105.5(5) . .
C21 C22 H22 127.3 . .
C23 C22 H22 127.3 . .
N5 C23 C22 112.2(5) . .
N5 C23 H23 123.9 . .
C22 C23 H23 123.9 . .
C25 C24 C28 119.9(6) . .
C25 C24 C19 119.7(6) . .
C28 C24 C19 120.4(6) . .
C24 C25 C26 118.8(7) . .
C24 C25 H25 120.6 . .
C26 C25 H25 120.6 . .
N6 C26 C25 122.8(7) . .
N6 C26 H26 118.6 . .
C25 C26 H26 118.6 . .
N6 C27 C28 123.0(7) . .
N6 C27 H27 118.5 . .
C28 C27 H27 118.5 . .
C24 C28 C27 117.2(6) . .
C24 C28 H28 121.4 . .
C27 C28 H28 121.4 . .
N7 C29 C30 111.6(5) . .
N7 C29 H29 124.2 . .
C30 C29 H29 124.2 . .
C31 C30 C29 106.0(5) . .
C31 C30 H30 127.0 . .
C29 C30 H30 127.0 . .
C30 C31 C32 107.5(5) . .
C30 C31 H31 126.2 . .
C32 C31 H31 126.2 . .
N7 C32 C31 108.4(5) . .
N7 C32 C33 124.8(5) . .
C31 C32 C33 126.9(5) . .
C34 C33 C32 126.4(5) . .
C34 C33 C38 116.6(5) . .
C32 C33 C38 117.0(5) . .
C33 C34 N8 125.0(5) . .
C33 C34 C35 126.5(5) . .
N8 C34 C35 108.5(5) . .
C36 C35 C34 107.0(5) . .
C36 C35 H35 126.5 . .
C34 C35 H35 126.5 . .
C35 C36 C37 107.2(5) . .
C35 C36 H36 126.4 . .
C37 C36 H36 126.4 . .
N8 C37 C36 111.4(5) . .
N8 C37 H37 124.3 . .
C36 C37 H37 124.3 . .
C39 C38 C42 118.4(5) . .
C39 C38 C33 120.8(5) . .
C42 C38 C33 120.7(5) . .
C38 C39 C40 119.2(5) . .
C38 C39 H39 120.4 . .
C40 C39 H39 120.4 . .
N9 C40 C39 123.4(5) . .
N9 C40 H40 118.3 . .
C39 C40 H40 118.3 . .
N9 C41 C42 123.9(5) . .
N9 C41 H41 118.1 . .
C42 C41 H41 118.1 . .
C38 C42 C41 118.3(5) . .
C38 C42 H42 120.9 . .
C41 C42 H42 120.9 . .
C1 N1 C4 106.5(4) . .
C1 N1 Ga1 126.0(3) . .
C4 N1 Ga1 127.5(4) . .
C9 N2 C6 107.0(5) . .
C9 N2 Ga1 125.2(4) . .
C6 N2 Ga1 127.3(3) . .
C13 N3 C12 118.3(5) . .
C13 N3 Ag1 121.2(4) . .
C12 N3 Ag1 120.3(4) . .
C15 N4 C18 106.4(4) . .
C15 N4 Ga1 126.0(4) . .
C18 N4 Ga1 127.5(4) . .
C23 N5 C20 106.6(4) . .
C23 N5 Ga1 125.8(3) . .
C20 N5 Ga1 127.3(3) . .
C26 N6 C27 118.3(6) . .
C26 N6 Ag1 118.7(5) . 7_556
C27 N6 Ag1 122.8(5) . 7_556
C29 N7 C32 106.5(4) . .
C29 N7 Ga1 126.5(3) . .
C32 N7 Ga1 126.5(4) . .
C37 N8 C34 105.9(4) . .
C37 N8 Ga1 127.3(3) . .
C34 N8 Ga1 126.8(3) . .
C40 N9 C41 116.8(4) . .
C40 N9 Ag1 120.4(4) . 4_456
C41 N9 Ag1 119.7(3) . 4_456
F1 P1 F6 95.2(9) . .
F1 P1 F3 169.4(5) . .
F6 P1 F3 94.3(9) . .
F1 P1 F2 91.5(7) . .
F6 P1 F2 92.4(9) . .
F3 P1 F2 92.9(6) . .
F1 P1 F4 88.2(6) . .
F6 P1 F4 90.1(9) . .
F3 P1 F4 87.0(6) . .
F2 P1 F4 177.5(5) . .
F1 P1 F5 95.5(6) . .
F6 P1 F5 167.2(10) . .
F3 P1 F5 74.6(6) . .
F2 P1 F5 94.5(8) . .
F4 P1 F5 83.1(7) . .
F9 P2 F8 90.6(11) . .
F9 P2 F7 163.7(11) . .
F8 P2 F7 88.6(10) . .
F9 P2 F12 101.5(9) . .
F8 P2 F12 84.4(11) . .
F7 P2 F12 94.7(8) . .
F9 P2 F10 95.7(11) . .
F8 P2 F10 164.0(15) . .
F7 P2 F10 89.4(11) . .
F12 P2 F10 80.0(11) . .
F9 P2 F11 72.7(7) . .
F8 P2 F11 117.3(12) . .
F7 P2 F11 93.2(8) . .
F12 P2 F11 157.1(8) . .
F10 P2 F11 78.6(11) . .

loop_
_geom_bond_atom_site_label_1
_geom_bond_atom_site_label_2
_geom_bond_distance
_geom_bond_site_symmetry_2
Ag1 N3 2.235(5) .
Ag1 N9 2.241(4) 4_556
Ag1 N6 2.244(5) 7
Ga1 N1 2.047(4) .
Ga1 N2 2.055(4) .
Ga1 N5 2.058(4) .
Ga1 N8 2.060(4) .
Ga1 N7 2.067(4) .
Ga1 N4 2.069(4) .
C1 N1 1.342(6) .
C1 C2 1.409(7) .
C1 H1 0.9500 .
C2 C3 1.361(7) .
C2 H2 0.9500 .
C3 C4 1.417(7) .
C3 H3 0.9500 .
C4 C5 1.401(7) .
C4 N1 1.404(6) .
C5 C6 1.411(7) .
C5 C10 1.466(7) .
C6 N2 1.396(6) .
C6 C7 1.396(8) .
C7 C8 1.349(9) .
C7 H7 0.9500 .
C8 C9 1.408(8) .
C8 H8 0.9500 .
C9 N2 1.316(7) .
C9 H9 0.9500 .
C10 C14 1.392(7) .
C10 C11 1.413(7) .
C11 C12 1.375(7) .
C11 H11 0.9500 .
C12 N3 1.360(7) .
C12 H12 0.9500 .
C13 N3 1.313(7) .
C13 C14 1.393(7) .
C13 H13 0.9500 .
C14 H14 0.9500 .
C15 N4 1.339(7) .
C15 C16 1.396(8) .
C15 H15 0.9500 .
C16 C17 1.346(8) .
C16 H16 0.9500 .
C17 C18 1.420(8) .
C17 H17 0.9500 .
C18 C19 1.378(7) .
C18 N4 1.379(6) .
C19 C20 1.407(7) .
C19 C24 1.504(7) .
C20 N5 1.374(6) .
C20 C21 1.406(8) .
C21 C22 1.371(9) .
C21 H21 0.9500 .
C22 C23 1.389(7) .
C22 H22 0.9500 .
C23 N5 1.317(7) .
C23 H23 0.9500 .
C24 C25 1.359(9) .
C24 C28 1.401(8) .
C25 C26 1.411(9) .
C25 H25 0.9500 .
C26 N6 1.322(9) .
C26 H26 0.9500 .
C27 N6 1.340(9) .
C27 C28 1.409(8) .
C27 H27 0.9500 .
C28 H28 0.9500 .
C29 N7 1.333(7) .
C29 C30 1.401(8) .
C29 H29 0.9500 .
C30 C31 1.378(8) .
C30 H30 0.9500 .
C31 C32 1.406(7) .
C31 H31 0.9500 .
C32 N7 1.396(6) .
C32 C33 1.423(7) .
C33 C34 1.400(7) .
C33 C38 1.466(7) .
C34 N8 1.403(6) .
C34 C35 1.406(7) .
C35 C36 1.350(8) .
C35 H35 0.9500 .
C36 C37 1.398(7) .
C36 H36 0.9500 .
C37 N8 1.320(6) .
C37 H37 0.9500 .
C38 C39 1.382(7) .
C38 C42 1.384(7) .
C39 C40 1.394(7) .
C39 H39 0.9500 .
C40 N9 1.335(6) .
C40 H40 0.9500 .
C41 N9 1.336(7) .
C41 C42 1.402(7) .
C41 H41 0.9500 .
C42 H42 0.9500 .
N6 Ag1 2.244(5) 7_556
N9 Ag1 2.241(4) 4_456
P1 F1 1.484(8) .
P1 F6 1.518(12) .
P1 F3 1.544(8) .
P1 F2 1.552(8) .
P1 F4 1.628(8) .
P1 F5 1.711(13) .
P2 F9 1.490(12) .
P2 F8 1.493(14) .
P2 F7 1.495(12) .
P2 F12 1.527(10) .
P2 F10 1.636(14) .
P2 F11 1.688(10) .

loop_
_geom_torsion_atom_site_label_1
_geom_torsion_atom_site_label_2
_geom_torsion_atom_site_label_3
_geom_torsion_atom_site_label_4
_geom_torsion
_geom_torsion_site_symmetry_1
_geom_torsion_site_symmetry_4
N1 C1 C2 C3 0.1(6) . .
C1 C2 C3 C4 -0.2(6) . .
C2 C3 C4 C5 175.9(5) . .
C2 C3 C4 N1 0.2(5) . .
N1 C4 C5 C6 3.4(8) . .
C3 C4 C5 C6 -171.6(5) . .
N1 C4 C5 C10 -176.5(4) . .
C3 C4 C5 C10 8.4(7) . .
C4 C5 C6 N2 -2.4(8) . .
C10 C5 C6 N2 177.5(5) . .
C4 C5 C6 C7 177.8(5) . .
C10 C5 C6 C7 -2.3(8) . .
N2 C6 C7 C8 2.6(7) . .
C5 C6 C7 C8 -177.6(6) . .
C6 C7 C8 C9 -4.3(8) . .
C7 C8 C9 N2 4.6(9) . .
C4 C5 C10 C14 68.5(7) . .
C6 C5 C10 C14 -111.4(6) . .
C4 C5 C10 C11 -112.4(6) . .
C6 C5 C10 C11 67.7(7) . .
C14 C10 C11 C12 0.4(8) . .
C5 C10 C11 C12 -178.7(5) . .
C10 C11 C12 N3 1.4(9) . .
C11 C10 C14 C13 -2.4(9) . .
C5 C10 C14 C13 176.7(5) . .
N3 C13 C14 C10 2.8(9) . .
N4 C15 C16 C17 -0.1(8) . .
C15 C16 C17 C18 1.1(7) . .
C16 C17 C18 C19 -179.8(6) . .
C16 C17 C18 N4 -1.7(7) . .
N4 C18 C19 C20 0.8(9) . .
C17 C18 C19 C20 178.6(6) . .
N4 C18 C19 C24 178.9(5) . .
C17 C18 C19 C24 -3.2(9) . .
C18 C19 C20 N5 -4.6(10) . .
C24 C19 C20 N5 177.3(5) . .
C18 C19 C20 C21 174.8(6) . .
C24 C19 C20 C21 -3.4(9) . .
N5 C20 C21 C22 0.2(7) . .
C19 C20 C21 C22 -179.3(6) . .
C20 C21 C22 C23 0.0(8) . .
C21 C22 C23 N5 -0.2(8) . .
C18 C19 C24 C25 117.3(7) . .
C20 C19 C24 C25 -64.3(9) . .
C18 C19 C24 C28 -60.4(8) . .
C20 C19 C24 C28 118.0(6) . .
C28 C24 C25 C26 0.5(12) . .
C19 C24 C25 C26 -177.3(7) . .
C24 C25 C26 N6 0.8(13) . .
C25 C24 C28 C27 -0.9(10) . .
C19 C24 C28 C27 176.8(6) . .
N6 C27 C28 C24 0.1(9) . .
N7 C29 C30 C31 -1.3(7) . .
C29 C30 C31 C32 0.6(7) . .
C30 C31 C32 N7 0.3(7) . .
C30 C31 C32 C33 179.4(6) . .
N7 C32 C33 C34 0.4(9) . .
C31 C32 C33 C34 -178.5(6) . .
N7 C32 C33 C38 179.4(5) . .
C31 C32 C33 C38 0.5(8) . .
C32 C33 C34 N8 -4.2(8) . .
C38 C33 C34 N8 176.8(5) . .
C32 C33 C34 C35 176.2(5) . .
C38 C33 C34 C35 -2.8(8) . .
C33 C34 C35 C36 179.7(5) . .
N8 C34 C35 C36 0.1(6) . .
C34 C35 C36 C37 0.0(7) . .
C35 C36 C37 N8 0.0(7) . .
C34 C33 C38 C39 -66.9(7) . .
C32 C33 C38 C39 113.9(6) . .
C34 C33 C38 C42 110.9(6) . .
C32 C33 C38 C42 -68.3(7) . .
C42 C38 C39 C40 -1.0(8) . .
C33 C38 C39 C40 176.8(5) . .
C38 C39 C40 N9 -1.3(8) . .
C39 C38 C42 C41 1.2(8) . .
C33 C38 C42 C41 -176.7(5) . .
N9 C41 C42 C38 1.0(9) . .
C2 C1 N1 C4 0.0(5) . .
C2 C1 N1 Ga1 178.8(3) . .
C5 C4 N1 C1 -176.0(4) . .
C3 C4 N1 C1 -0.1(5) . .
C5 C4 N1 Ga1 5.3(7) . .
C3 C4 N1 Ga1 -178.8(3) . .
N2 Ga1 N1 C1 171.4(4) . .
N5 Ga1 N1 C1 81.8(4) . .
N8 Ga1 N1 C1 -98.4(4) . .
N7 Ga1 N1 C1 -8.6(4) . .
N4 Ga1 N1 C1 -148(11) . .
N2 Ga1 N1 C4 -10.1(4) . .
N5 Ga1 N1 C4 -99.7(4) . .
N8 Ga1 N1 C4 80.1(4) . .
N7 Ga1 N1 C4 169.9(4) . .
N4 Ga1 N1 C4 30(12) . .
C8 C9 N2 C6 -2.9(7) . .
C8 C9 N2 Ga1 -175.5(5) . .
C7 C6 N2 C9 0.3(6) . .
C5 C6 N2 C9 -179.5(5) . .
C7 C6 N2 Ga1 172.6(4) . .
C5 C6 N2 Ga1 -7.2(7) . .
N1 Ga1 N2 C9 -178.0(5) . .
N5 Ga1 N2 C9 -86.3(5) . .
N8 Ga1 N2 C9 92.6(5) . .
N7 Ga1 N2 C9 0(12) . .
N4 Ga1 N2 C9 2.5(5) . .
N1 Ga1 N2 C6 11.0(4) . .
N5 Ga1 N2 C6 102.6(4) . .
N8 Ga1 N2 C6 -78.4(4) . .
N7 Ga1 N2 C6 -171(67) . .
N4 Ga1 N2 C6 -168.5(4) . .
C14 C13 N3 C12 -1.0(8) . .
C14 C13 N3 Ag1 175.2(4) . .
C11 C12 N3 C13 -1.1(8) . .
C11 C12 N3 Ag1 -177.3(4) . .
N9 Ag1 N3 C13 127.9(4) 4_556 .
N6 Ag1 N3 C13 -67.7(5) 7 .
N9 Ag1 N3 C12 -56.0(5) 4_556 .
N6 Ag1 N3 C12 108.4(5) 7 .
C16 C15 N4 C18 -0.9(7) . .
C16 C15 N4 Ga1 176.3(4) . .
C19 C18 N4 C15 179.8(5) . .
C17 C18 N4 C15 1.6(6) . .
C19 C18 N4 Ga1 2.6(8) . .
C17 C18 N4 Ga1 -175.6(4) . .
N1 Ga1 N4 C15 52(12) . .
N2 Ga1 N4 C15 91.8(5) . .
N5 Ga1 N4 C15 -178.6(5) . .
N8 Ga1 N4 C15 1.6(5) . .
N7 Ga1 N4 C15 -88.3(5) . .
N1 Ga1 N4 C18 -132(11) . .
N2 Ga1 N4 C18 -91.6(4) . .
N5 Ga1 N4 C18 -2.0(4) . .
N8 Ga1 N4 C18 178.2(4) . .
N7 Ga1 N4 C18 88.4(4) . .
C22 C23 N5 C20 0.3(7) . .
C22 C23 N5 Ga1 175.0(4) . .
C21 C20 N5 C23 -0.3(7) . .
C19 C20 N5 C23 179.2(6) . .
C21 C20 N5 Ga1 -174.8(4) . .
C19 C20 N5 Ga1 4.6(8) . .
N1 Ga1 N5 C23 4.4(5) . .
N2 Ga1 N5 C23 -84.7(5) . .
N8 Ga1 N5 C23 -163(9) . .
N7 Ga1 N5 C23 96.1(5) . .
N4 Ga1 N5 C23 -175.0(5) . .
N1 Ga1 N5 C20 177.9(4) . .
N2 Ga1 N5 C20 88.9(4) . .
N8 Ga1 N5 C20 11(10) . .
N7 Ga1 N5 C20 -90.3(4) . .
N4 Ga1 N5 C20 -1.5(4) . .
C25 C26 N6 C27 -1.5(12) . .
C25 C26 N6 Ag1 173.0(6) . 7_556
C28 C27 N6 C26 1.0(10) . .
C28 C27 N6 Ag1 -173.3(5) . 7_556
C30 C29 N7 C32 1.5(6) . .
C30 C29 N7 Ga1 173.6(4) . .
C31 C32 N7 C29 -1.1(6) . .
C33 C32 N7 C29 179.8(5) . .
C31 C32 N7 Ga1 -173.2(4) . .
C33 C32 N7 Ga1 7.7(7) . .
N1 Ga1 N7 C29 91.0(4) . .
N2 Ga1 N7 C29 -87(12) . .
N5 Ga1 N7 C29 -0.6(4) . .
N8 Ga1 N7 C29 -179.6(4) . .
N4 Ga1 N7 C29 -89.5(4) . .
N1 Ga1 N7 C32 -98.4(4) . .
N2 Ga1 N7 C32 84(12) . .
N5 Ga1 N7 C32 169.9(4) . .
N8 Ga1 N7 C32 -9.0(4) . .
N4 Ga1 N7 C32 81.1(4) . .
C36 C37 N8 C34 0.1(6) . .
C36 C37 N8 Ga1 -178.9(4) . .
C33 C34 N8 C37 -179.8(5) . .
C35 C34 N8 C37 -0.1(6) . .
C33 C34 N8 Ga1 -0.7(7) . .
C35 C34 N8 Ga1 178.9(3) . .
N1 Ga1 N8 C37 -83.7(4) . .
N2 Ga1 N8 C37 5.4(4) . .
N5 Ga1 N8 C37 84(10) . .
N7 Ga1 N8 C37 -175.4(4) . .
N4 Ga1 N8 C37 95.7(4) . .
N1 Ga1 N8 C34 97.5(4) . .
N2 Ga1 N8 C34 -173.4(4) . .
N5 Ga1 N8 C34 -95(10) . .
N7 Ga1 N8 C34 5.8(4) . .
N4 Ga1 N8 C34 -83.1(4) . .
C39 C40 N9 C41 3.4(8) . .
C39 C40 N9 Ag1 -156.6(4) . 4_456
C42 C41 N9 C40 -3.2(8) . .
C42 C41 N9 Ag1 156.9(5) . 4_456

loop_
_platon_squeeze_void_nr
_platon_squeeze_void_average_x
_platon_squeeze_void_average_y
_platon_squeeze_void_average_z
_platon_squeeze_void_volume
_platon_squeeze_void_count_electrons
1 -0.009 -0.005 0.000 4753.7 1079.3
